data_2237912
loop_
_publ_author_name
'Thanigaimani, Kaliyaperumal'
'Arshad, Suhana'
'Razak, Ibrahim Abdul'
'Makeshvaran, Duraisamy'
'Balasubramani, Kasthuri'

_publ_section_title
;
 6-(4-Methylphenyl)-1,3,5-triazine-2,4-diamine--4-methylbenzoic acid (1/1)
;
_journal_coeditor_code IS5272
_journal_issue 6
_journal_name_full 'Acta Crystallographica Section E'
_journal_page_first o970
_journal_paper_doi 10.1107/S1600536813013895
_journal_volume 69
_journal_year 2013
_chemical_formula_iupac 'C10 H11 N5, C8 H8 O2'
_chemical_formula_moiety 'C10 H11 N5, C8 H8 O2'
_chemical_formula_sum 'C18 H19 N5 O2'
_chemical_formula_weight 337.38
_chemical_name_systematic
;
6-(4-Methylphenyl)-1,3,5-triazine-2,4-diamine--4-methylbenzoic acid (1/1)
;
_space_group_IT_number 9
_symmetry_cell_setting monoclinic
_symmetry_space_group_name_Hall 'C -2yc'
_symmetry_space_group_name_H-M 'C 1 c 1'
_atom_sites_solution_hydrogens geom
_atom_sites_solution_primary direct
_atom_sites_solution_secondary difmap
_audit_creation_method SHELXL-97
_cell_angle_alpha 90.00
_cell_angle_beta 101.321(2)
_cell_angle_gamma 90.00
_cell_formula_units_Z 4
_cell_length_a 11.1271(3)
_cell_length_b 20.9492(6)
_cell_length_c 7.4189(2)
_cell_measurement_reflns_used 6815
_cell_measurement_temperature 100.0(10)
_cell_measurement_theta_max 33.72
_cell_measurement_theta_min 3.20
_cell_volume 1695.73(8)
_computing_cell_refinement 'SAINT (Bruker, 2009)'
_computing_data_collection 'APEX2 (Bruker, 2009)'
_computing_data_reduction 'SAINT (Bruker, 2009)'
_computing_molecular_graphics 'SHELXTL (Sheldrick, 2008)'
_computing_publication_material
;
SHELXTL (Sheldrick, 2008) and PLATON (Spek, 2009)
;
_computing_structure_refinement 'SHELXTL (Sheldrick, 2008)'
_computing_structure_solution 'SHELXTL (Sheldrick, 2008)'
_diffrn_ambient_temperature 100.0(10)
_diffrn_measured_fraction_theta_full 0.982
_diffrn_measured_fraction_theta_max 0.982
_diffrn_measurement_device_type
;
Bruker SMART APEXII CCD area-detector
;
_diffrn_measurement_method '\f and \w scans'
_diffrn_radiation_monochromator graphite
_diffrn_radiation_source 'fine-focus sealed tube'
_diffrn_radiation_type MoK\a
_diffrn_radiation_wavelength 0.71073
_diffrn_reflns_av_R_equivalents 0.0306
_diffrn_reflns_av_sigmaI/netI 0.0298
_diffrn_reflns_limit_h_max 14
_diffrn_reflns_limit_h_min -14
_diffrn_reflns_limit_k_max 27
_diffrn_reflns_limit_k_min -27
_diffrn_reflns_limit_l_max 7
_diffrn_reflns_limit_l_min -9
_diffrn_reflns_number 8715
_diffrn_reflns_theta_full 27.50
_diffrn_reflns_theta_max 27.50
_diffrn_reflns_theta_min 1.94
_diffrn_standards_number 0
_exptl_absorpt_coefficient_mu 0.090
_exptl_absorpt_correction_T_max 0.9818
_exptl_absorpt_correction_T_min 0.9648
_exptl_absorpt_correction_type multi-scan
_exptl_absorpt_process_details '(<i>SADABS</i>; Bruker, 2009)'
_exptl_crystal_colour colourless
_exptl_crystal_density_diffrn 1.322
_exptl_crystal_density_method 'not measured'
_exptl_crystal_description plate
_exptl_crystal_F_000 712
_exptl_crystal_size_max 0.40
_exptl_crystal_size_mid 0.40
_exptl_crystal_size_min 0.20
_refine_diff_density_max 0.273
_refine_diff_density_min -0.271
_refine_ls_extinction_method none
_refine_ls_goodness_of_fit_ref 1.187
_refine_ls_hydrogen_treatment mixed
_refine_ls_matrix_type full
_refine_ls_number_parameters 244
_refine_ls_number_reflns 1932
_refine_ls_number_restraints 3
_refine_ls_restrained_S_all 1.186
_refine_ls_R_factor_all 0.0584
_refine_ls_R_factor_gt 0.0553
_refine_ls_shift/su_max 0.000
_refine_ls_shift/su_mean 0.000
_refine_ls_structure_factor_coef Fsqd
_refine_ls_weighting_details 'calc w=1/[\s^2^(Fo^2^)+(0.0311P)^2^+4.4301P] where P=(Fo^2^+2Fc^2^)/3'
_refine_ls_weighting_scheme calc
_refine_ls_wR_factor_gt 0.1332
_refine_ls_wR_factor_ref 0.1345
_reflns_number_gt 1811
_reflns_number_total 1932
_reflns_threshold_expression I>2\s(I)
_cod_data_source_file is5272.cif
_cod_data_source_block I
_cod_original_sg_symbol_H-M 'C c'
_cod_database_code 2237912
_cod_database_fobs_code 2237912

loop_
_symmetry_equiv_pos_as_xyz
'x, y, z'
'x, -y, z+1/2'
'x+1/2, y+1/2, z'
'x+1/2, -y+1/2, z+1/2'

loop_
_atom_site_type_symbol
_atom_site_label
_atom_site_fract_x
_atom_site_fract_y
_atom_site_fract_z
_atom_site_U_iso_or_equiv
_atom_site_adp_type
_atom_site_calc_flag
_atom_site_refinement_flags
_atom_site_occupancy
_atom_site_symmetry_multiplicity
N N1 0.4994(3) 0.25996(17) 0.3556(5) 0.0165(8) Uani d . 1 1
N N2 0.3884(4) 0.16295(15) 0.2802(6) 0.0170(7) Uani d . 1 1
N N3 0.2919(3) 0.26326(16) 0.1933(6) 0.0164(7) Uani d . 1 1
N N4 0.5874(3) 0.16186(18) 0.4348(5) 0.0200(8) Uani d D 1 1
H H1N4 0.581(5) 0.116(3) 0.447(8) 0.030 Uiso d . 1 1
H H2N4 0.646(3) 0.183(2) 0.496(7) 0.030 Uiso d D 1 1
N N5 0.1876(3) 0.16862(19) 0.1268(6) 0.0235(9) Uani d . 1 1
H H1N5 0.126(5) 0.188(3) 0.049(9) 0.035 Uiso d . 1 1
H H2N5 0.188(5) 0.126(3) 0.120(8) 0.035 Uiso d . 1 1
C C1 0.4899(4) 0.19523(19) 0.3563(6) 0.0156(8) Uani d . 1 1
C C2 0.2928(4) 0.19889(19) 0.2015(6) 0.0169(8) Uani d . 1 1
C C3 0.3982(4) 0.29042(16) 0.2738(7) 0.0150(7) Uani d . 1 1
C C4 0.4034(4) 0.36131(17) 0.2713(7) 0.0166(8) Uani d . 1 1
C C5 0.2976(4) 0.3973(2) 0.2713(6) 0.0189(9) Uani d . 1 1
H H5A 0.2217 0.3762 0.2690 0.023 Uiso calc R 1 1
C C6 0.3023(4) 0.4632(2) 0.2746(7) 0.0228(10) Uani d . 1 1
H H6A 0.2296 0.4870 0.2744 0.027 Uiso calc R 1 1
C C7 0.4126(4) 0.49501(18) 0.2781(7) 0.0216(9) Uani d . 1 1
C C8 0.5170(4) 0.4596(2) 0.2779(7) 0.0236(10) Uani d . 1 1
H H8A 0.5926 0.4809 0.2798 0.028 Uiso calc R 1 1
C C9 0.5136(4) 0.39311(19) 0.2749(6) 0.0187(9) Uani d . 1 1
H H9A 0.5865 0.3695 0.2753 0.022 Uiso calc R 1 1
C C10 0.4170(5) 0.5672(2) 0.2789(8) 0.0306(11) Uani d . 1 1
H H10A 0.4988 0.5814 0.3396 0.046 Uiso calc R 1 1
H H10B 0.3558 0.5838 0.3455 0.046 Uiso calc R 1 1
H H10C 0.3991 0.5830 0.1521 0.046 Uiso calc R 1 1
O O1 0.5390(3) 0.02412(14) 0.4355(5) 0.0245(7) Uani d . 1 1
O O2 0.3551(3) 0.03627(15) 0.2514(5) 0.0248(7) Uani d . 1 1
C C11 0.3135(5) -0.1599(2) 0.1798(7) 0.0298(12) Uani d . 1 1
H H11A 0.2450 -0.1770 0.0970 0.036 Uiso calc R 1 1
C C12 0.3269(4) -0.0939(2) 0.1967(7) 0.0253(10) Uani d . 1 1
H H12A 0.2683 -0.0662 0.1258 0.030 Uiso calc R 1 1
C C13 0.4271(4) -0.0689(2) 0.3187(6) 0.0201(10) Uani d . 1 1
C C14 0.5126(5) -0.1101(2) 0.4226(7) 0.0268(10) Uani d . 1 1
H H14A 0.5807 -0.0934 0.5069 0.032 Uiso calc R 1 1
C C15 0.4970(5) -0.1754(2) 0.4014(7) 0.0305(12) Uani d . 1 1
H H15A 0.5557 -0.2033 0.4711 0.037 Uiso calc R 1 1
C C16 0.3977(6) -0.20104(19) 0.2808(10) 0.0338(12) Uani d . 1 1
C C17 0.3816(7) -0.2731(2) 0.2623(12) 0.0459(16) Uani d . 1 1
H H17A 0.3450 -0.2838 0.1348 0.069 Uiso calc R 1 1
H H17B 0.3278 -0.2879 0.3437 0.069 Uiso calc R 1 1
H H17C 0.4617 -0.2939 0.2967 0.069 Uiso calc R 1 1
C C18 0.4468(4) 0.0016(2) 0.3420(6) 0.0202(9) Uani d . 1 1
H H1O2 0.370(6) 0.072(3) 0.253(9) 0.038(16) Uiso d . 1 1

loop_
_atom_site_aniso_label
_atom_site_aniso_U_11
_atom_site_aniso_U_22
_atom_site_aniso_U_33
_atom_site_aniso_U_12
_atom_site_aniso_U_13
_atom_site_aniso_U_23
N1 0.0140(17) 0.0145(17) 0.0190(18) -0.0002(14) -0.0018(15) -0.0001(15)
N2 0.0159(16) 0.0136(14) 0.0195(15) 0.0007(15) -0.0012(13) -0.0001(17)
N3 0.0125(15) 0.0127(17) 0.0224(18) 0.0006(14) -0.0002(14) 0.0021(15)
N4 0.0155(17) 0.0140(17) 0.027(2) -0.0007(14) -0.0055(15) -0.0017(15)
N5 0.0146(18) 0.0144(19) 0.037(2) -0.0030(14) -0.0063(17) 0.0027(16)
C1 0.0154(18) 0.0128(18) 0.0183(19) 0.0004(16) 0.0024(16) 0.0000(17)
C2 0.0151(18) 0.017(2) 0.018(2) -0.0021(17) 0.0015(16) 0.0000(18)
C3 0.0138(17) 0.0147(16) 0.0168(17) 0.0002(17) 0.0041(14) -0.0008(19)
C4 0.0211(19) 0.0130(16) 0.0141(18) 0.0003(18) -0.0009(15) -0.0020(19)
C5 0.0129(19) 0.020(2) 0.021(2) -0.0008(16) -0.0049(16) -0.0015(17)
C6 0.022(2) 0.019(2) 0.024(2) 0.0083(18) -0.0040(18) -0.0040(18)
C7 0.032(2) 0.0132(17) 0.0169(18) -0.0022(19) -0.0026(18) 0.000(2)
C8 0.025(2) 0.017(2) 0.027(2) -0.0084(17) 0.0001(19) 0.0010(18)
C9 0.018(2) 0.0148(19) 0.021(2) -0.0005(16) -0.0018(17) -0.0002(17)
C10 0.047(3) 0.0130(18) 0.030(2) 0.002(2) 0.003(2) 0.001(2)
O1 0.0219(16) 0.0158(13) 0.0323(18) -0.0005(13) -0.0035(13) 0.0004(14)
O2 0.0205(15) 0.0135(14) 0.037(2) -0.0021(12) -0.0022(14) 0.0019(14)
C11 0.031(3) 0.024(2) 0.039(3) -0.013(2) 0.019(2) -0.015(2)
C12 0.025(2) 0.020(2) 0.034(3) 0.0007(18) 0.014(2) -0.007(2)
C13 0.019(2) 0.0170(19) 0.028(3) -0.0016(16) 0.0145(19) -0.0006(17)
C14 0.032(3) 0.019(2) 0.033(3) 0.0043(19) 0.015(2) 0.003(2)
C15 0.041(3) 0.020(2) 0.036(3) 0.008(2) 0.020(2) 0.009(2)
C16 0.052(3) 0.0146(19) 0.045(3) -0.001(2) 0.034(2) -0.005(3)
C17 0.074(4) 0.017(2) 0.058(4) -0.008(3) 0.041(3) -0.005(3)
C18 0.019(2) 0.0158(19) 0.026(2) 0.0017(17) 0.0062(18) -0.002(2)

loop_
_atom_type_symbol
_atom_type_description
_atom_type_scat_dispersion_real
_atom_type_scat_dispersion_imag
_atom_type_scat_source
C C 0.0033 0.0000 'International Tables Vol C Tables 4.2.6.8 and 6.1.1.4'
H H 0.0000 0.0000 'International Tables Vol C Tables 4.2.6.8 and 6.1.1.4'
N N 0.0061 0.0000 'International Tables Vol C Tables 4.2.6.8 and 6.1.1.4'
O O 0.0106 0.0000 'International Tables Vol C Tables 4.2.6.8 and 6.1.1.4'

loop_
_geom_angle_atom_site_label_1
_geom_angle_atom_site_label_2
_geom_angle_atom_site_label_3
_geom_angle
C3 N1 C1 114.8(3)
C2 N2 C1 115.5(3)
C3 N3 C2 113.9(3)
C1 N4 H1N4 120(3)
C1 N4 H2N4 116(4)
H1N4 N4 H2N4 122(5)
C2 N5 H1N5 123(4)
C2 N5 H2N5 119(4)
H1N5 N5 H2N5 115(5)
N4 C1 N2 117.9(4)
N4 C1 N1 118.0(4)
N2 C1 N1 124.1(4)
N2 C2 N3 125.4(4)
N2 C2 N5 117.7(4)
N3 C2 N5 116.9(4)
N1 C3 N3 126.3(3)
N1 C3 C4 116.9(4)
N3 C3 C4 116.8(3)
C9 C4 C5 118.8(3)
C9 C4 C3 121.0(4)
C5 C4 C3 120.2(4)
C6 C5 C4 120.6(4)
C6 C5 H5A 119.7
C4 C5 H5A 119.7
C5 C6 C7 120.6(4)
C5 C6 H6A 119.7
C7 C6 H6A 119.7
C8 C7 C6 118.9(4)
C8 C7 C10 120.7(4)
C6 C7 C10 120.4(4)
C7 C8 C9 121.2(4)
C7 C8 H8A 119.4
C9 C8 H8A 119.4
C4 C9 C8 120.0(4)
C4 C9 H9A 120.0
C8 C9 H9A 120.0
C7 C10 H10A 109.5
C7 C10 H10B 109.5
H10A C10 H10B 109.5
C7 C10 H10C 109.5
H10A C10 H10C 109.5
H10B C10 H10C 109.5
C18 O2 H1O2 113(5)
C16 C11 C12 121.4(5)
C16 C11 H11A 119.3
C12 C11 H11A 119.3
C13 C12 C11 119.2(5)
C13 C12 H12A 120.4
C11 C12 H12A 120.4
C12 C13 C14 119.9(4)
C12 C13 C18 121.7(4)
C14 C13 C18 118.5(4)
C15 C14 C13 119.4(5)
C15 C14 H14A 120.3
C13 C14 H14A 120.3
C14 C15 C16 121.5(5)
C14 C15 H15A 119.2
C16 C15 H15A 119.2
C11 C16 C15 118.6(4)
C11 C16 C17 121.0(6)
C15 C16 C17 120.5(6)
C16 C17 H17A 109.5
C16 C17 H17B 109.5
H17A C17 H17B 109.5
C16 C17 H17C 109.5
H17A C17 H17C 109.5
H17B C17 H17C 109.5
O1 C18 O2 123.8(4)
O1 C18 C13 122.5(4)
O2 C18 C13 113.7(4)

loop_
_geom_bond_atom_site_label_1
_geom_bond_atom_site_label_2
_geom_bond_distance
N1 C3 1.333(5)
N1 C1 1.360(5)
N2 C2 1.340(5)
N2 C1 1.342(6)
N3 C3 1.342(5)
N3 C2 1.350(5)
N4 C1 1.326(5)
N4 H1N4 0.97(6)
N4 H2N4 0.849(11)
N5 C2 1.351(5)
N5 H1N5 0.90(6)
N5 H2N5 0.89(6)
C3 C4 1.487(5)
C4 C9 1.390(6)
C4 C5 1.398(6)
C5 C6 1.382(6)
C5 H5A 0.9500
C6 C7 1.392(7)
C6 H6A 0.9500
C7 C8 1.378(6)
C7 C10 1.512(5)
C8 C9 1.394(6)
C8 H8A 0.9500
C9 H9A 0.9500
C10 H10A 0.9800
C10 H10B 0.9800
C10 H10C 0.9800
O1 C18 1.215(5)
O2 C18 1.324(5)
O2 H1O2 0.77(6)
C11 C16 1.380(8)
C11 C12 1.395(6)
C11 H11A 0.9500
C12 C13 1.393(6)
C12 H12A 0.9500
C13 C14 1.398(6)
C13 C18 1.498(6)
C14 C15 1.384(6)
C14 H14A 0.9500
C15 C16 1.386(8)
C15 H15A 0.9500
C16 C17 1.523(6)
C17 H17A 0.9800
C17 H17B 0.9800
C17 H17C 0.9800

loop_
_geom_hbond_atom_site_label_D
_geom_hbond_atom_site_label_H
_geom_hbond_atom_site_label_A
_geom_hbond_site_symmetry_A
_geom_hbond_distance_DH
_geom_hbond_distance_HA
_geom_hbond_distance_DA
_geom_hbond_angle_DHA
_geom_hbond_publ_flag
O2 H1O2 N2 . 0.77(6) 1.92(6) 2.682(4) 171(6) yes
N4 H1N4 O1 . 0.97(6) 1.98(6) 2.936(5) 169(6) yes
N4 H2N4 N3 4_555 0.84(4) 2.26(4) 3.099(5) 172(4) yes
N5 H1N5 N1 4_454 0.90(6) 2.11(6) 3.003(5) 173(5) yes
C10 H10C Cg2 2_564 0.98 2.83 3.723(6) 152 yes

loop_
_geom_torsion_atom_site_label_1
_geom_torsion_atom_site_label_2
_geom_torsion_atom_site_label_3
_geom_torsion_atom_site_label_4
_geom_torsion
C2 N2 C1 N4 -179.5(4)
C2 N2 C1 N1 -0.5(7)
C3 N1 C1 N4 179.7(4)
C3 N1 C1 N2 0.7(7)
C1 N2 C2 N3 0.3(7)
C1 N2 C2 N5 -178.5(4)
C3 N3 C2 N2 -0.3(7)
C3 N3 C2 N5 178.5(4)
C1 N1 C3 N3 -0.7(8)
C1 N1 C3 C4 179.3(4)
C2 N3 C3 N1 0.5(8)
C2 N3 C3 C4 -179.5(4)
N1 C3 C4 C9 28.0(7)
N3 C3 C4 C9 -152.0(5)
N1 C3 C4 C5 -149.9(5)
N3 C3 C4 C5 30.1(7)
C9 C4 C5 C6 0.1(7)
C3 C4 C5 C6 178.0(4)
C4 C5 C6 C7 -0.1(7)
C5 C6 C7 C8 0.1(8)
C5 C6 C7 C10 179.1(5)
C6 C7 C8 C9 -0.2(8)
C10 C7 C8 C9 -179.2(4)
C5 C4 C9 C8 -0.2(7)
C3 C4 C9 C8 -178.1(4)
C7 C8 C9 C4 0.3(7)
C16 C11 C12 C13 -0.2(7)
C11 C12 C13 C14 -0.1(7)
C11 C12 C13 C18 179.6(4)
C12 C13 C14 C15 0.6(7)
C18 C13 C14 C15 -179.2(5)
C13 C14 C15 C16 -0.7(8)
C12 C11 C16 C15 0.2(8)
C12 C11 C16 C17 179.5(5)
C14 C15 C16 C11 0.3(9)
C14 C15 C16 C17 -179.0(6)
C12 C13 C18 O1 -173.4(4)
C14 C13 C18 O1 6.4(7)
C12 C13 C18 O2 6.4(6)
C14 C13 C18 O2 -173.8(4)
